data_7242695
loop_
_publ_author_name
'Tiwari, Surbhi'
'Arya, Neeru'
'Mishra, Sandeep Kumar'
'Suryaprakash, N.'

_publ_section_title
;
 Competing HB acceptors: an extensive NMR investigations corroborated by
 single crystal XRD and DFT calculations
;
_journal_issue 25
_journal_name_full 'RSC Advances'
_journal_page_first 15195
_journal_page_last 15202
_journal_paper_doi 10.1039/D1RA02538D
_journal_volume 11
_journal_year 2021
_chemical_formula_sum 'C14 H11 F N2 O2'
_chemical_formula_weight 258.25
_space_group_crystal_system triclinic
_space_group_IT_number 2
_space_group_name_Hall '-P 1'
_space_group_name_H-M_alt 'P -1'
_atom_sites_solution_hydrogens mixed
_audit_creation_method SHELXL-2018/3
_audit_update_record
;
2020-12-09 deposited with the CCDC.	2021-04-12 downloaded from the CCDC.
;
_cell_angle_alpha 97.121(2)
_cell_angle_beta 98.953(2)
_cell_angle_gamma 106.990(3)
_cell_formula_units_Z 2
_cell_length_a 7.4017(4)
_cell_length_b 9.1653(4)
_cell_length_c 9.6034(4)
_cell_measurement_reflns_used 2784
_cell_measurement_temperature 296(2)
_cell_measurement_theta_max 27.5
_cell_measurement_theta_min 2.4
_cell_volume 605.48(5)
_computing_structure_refinement 'SHELXL-2018/3 (Sheldrick, 2018)'
_diffrn_ambient_temperature 296(2)
_diffrn_measured_fraction_theta_full 0.998
_diffrn_measured_fraction_theta_max 0.995
_diffrn_measurement_device_type Bruker
_diffrn_radiation_type MoK\a
_diffrn_radiation_wavelength 0.71073
_diffrn_reflns_av_R_equivalents 0.0179
_diffrn_reflns_av_unetI/netI 0.0152
_diffrn_reflns_Laue_measured_fraction_full 0.998
_diffrn_reflns_Laue_measured_fraction_max 0.995
_diffrn_reflns_limit_h_max 9
_diffrn_reflns_limit_h_min -9
_diffrn_reflns_limit_k_max 11
_diffrn_reflns_limit_k_min -11
_diffrn_reflns_limit_l_max 12
_diffrn_reflns_limit_l_min -12
_diffrn_reflns_number 10395
_diffrn_reflns_point_group_measured_fraction_full 0.998
_diffrn_reflns_point_group_measured_fraction_max 0.995
_diffrn_reflns_theta_full 25.242
_diffrn_reflns_theta_max 27.549
_diffrn_reflns_theta_min 2.362
_exptl_absorpt_coefficient_mu 0.107
_exptl_absorpt_correction_type none
_exptl_crystal_colour Colorless
_exptl_crystal_density_diffrn 1.417
_exptl_crystal_description Needle
_exptl_crystal_F_000 268
_exptl_crystal_size_max 0.3
_exptl_crystal_size_mid 0.2
_exptl_crystal_size_min 0.1
_refine_diff_density_max 1.528
_refine_diff_density_min -0.501
_refine_diff_density_rms 0.071
_refine_ls_extinction_method none
_refine_ls_goodness_of_fit_ref 1.036
_refine_ls_hydrogen_treatment mixed
_refine_ls_matrix_type full
_refine_ls_number_parameters 184
_refine_ls_number_reflns 2784
_refine_ls_number_restraints 0
_refine_ls_restrained_S_all 1.036
_refine_ls_R_factor_all 0.0683
_refine_ls_R_factor_gt 0.0633
_refine_ls_shift/su_max 0.032
_refine_ls_shift/su_mean 0.005
_refine_ls_structure_factor_coef Fsqd
_refine_ls_weighting_details 'w=1/[\s^2^(Fo^2^)+(0.1253P)^2^+0.3173P] where P=(Fo^2^+2Fc^2^)/3'
_refine_ls_weighting_scheme calc
_refine_ls_wR_factor_gt 0.1959
_refine_ls_wR_factor_ref 0.2021
_reflns_Friedel_coverage 0.000
_reflns_number_gt 2452
_reflns_number_total 2784
_reflns_threshold_expression 'I > 2\s(I)'
_cod_data_source_file d1ra02538d2.cif
_cod_data_source_block shelx
_cod_depositor_comments
;
The following automatic conversions were performed:

data item '_exptl_absorpt_correction_type' value 'None' was changed
to 'none' in accordance with the
/home/data/users/saulius/crontab/automatic-downloads/rss-feeds/RSC/lib/dictionaries/cif_core.dic
dictionary named 'cif_core.dic' version 2.4.2 last updated on
2011-04-26.

Automatic conversion script
Id: cif_fix_values 7556 2019-12-06 15:28:31Z antanas 
;
_cod_database_code 7242695
_shelx_shelxl_version_number 2018/3
_shelx_space_group_comment
;
The symmetry employed for this shelxl refinement is uniquely defined
by the following loop, which should always be used as a source of
symmetry information in preference to the above space-group names.
They are only intended as comments.
;

loop_
_space_group_symop_operation_xyz
'x, y, z'
'-x, -y, -z'

loop_
_atom_site_label
_atom_site_type_symbol
_atom_site_fract_x
_atom_site_fract_y
_atom_site_fract_z
_atom_site_U_iso_or_equiv
_atom_site_adp_type
_atom_site_occupancy
_atom_site_site_symmetry_order
_atom_site_calc_flag
_atom_site_refinement_flags_posn
_atom_site_refinement_flags_adp
_atom_site_refinement_flags_occupancy
_atom_site_disorder_assembly
_atom_site_disorder_group
O1 O 0.0971(2) 0.45172(16) 0.85238(15) 0.0420(4) Uani 1 1 d . . . . .
O2 O -0.0659(3) 0.86417(16) 0.62659(16) 0.0494(4) Uani 1 1 d . . . . .
N1 N -0.0294(3) 0.62861(18) 0.76426(17) 0.0377(4) Uani 1 1 d . . . . .
N2 N -0.0733(3) 0.8037(2) 0.39128(19) 0.0426(4) Uani 1 1 d . . . . .
F1 F 0.0066(3) 0.8443(2) 1.0080(2) 0.0756(5) Uani 1 1 d . . . . .
H1A H -0.018(5) 0.737(4) 0.771(3) 0.069(9) Uiso 1 1 d . . . . .
H2B H -0.026(4) 0.897(4) 0.383(3) 0.053(7) Uiso 1 1 d . . . . .
H2A H -0.082(4) 0.736(4) 0.326(3) 0.056(8) Uiso 1 1 d . . . . .
C4 C -0.1931(3) 0.5966(2) 0.51777(19) 0.0326(4) Uani 1 1 d . . . . .
C5 C -0.1577(3) 0.5329(2) 0.6405(2) 0.0340(4) Uani 1 1 d . . . . .
C6 C -0.2527(3) 0.3771(2) 0.6390(2) 0.0410(5) Uani 1 1 d . . . . .
H6 H -0.231502 0.334615 0.720675 0.049 Uiso 1 1 calc R U . . .
C3 C -0.3228(3) 0.5018(2) 0.3968(2) 0.0375(4) Uani 1 1 d . . . . .
H3 H -0.348794 0.543995 0.315636 0.045 Uiso 1 1 calc R U . . .
C8 C 0.0919(3) 0.5843(2) 0.85855(19) 0.0342(4) Uani 1 1 d . . . . .
C7 C -0.1040(3) 0.7657(2) 0.5161(2) 0.0347(4) Uani 1 1 d . . . . .
C9 C 0.2298(3) 0.7125(2) 0.97159(19) 0.0366(4) Uani 1 1 d . . . . .
C10 C 0.1843(3) 0.8344(2) 1.0418(2) 0.0442(5) Uani 1 1 d . . . . .
C1 C -0.3782(3) 0.2853(2) 0.5167(3) 0.0459(5) Uani 1 1 d . . . . .
H1 H -0.439595 0.181042 0.516386 0.055 Uiso 1 1 calc R U . . .
C2 C -0.4135(3) 0.3467(2) 0.3949(2) 0.0442(5) Uani 1 1 d . . . . .
H2 H -0.497367 0.284259 0.312593 0.053 Uiso 1 1 calc R U . . .
C14 C 0.4163(3) 0.7091(3) 1.0120(2) 0.0485(5) Uani 1 1 d . . . . .
H14 H 0.451497 0.628019 0.968436 0.058 Uiso 1 1 calc R U . . .
C11 C 0.3145(4) 0.9469(3) 1.1490(3) 0.0584(7) Uani 1 1 d . . . . .
H11 H 0.277754 1.024925 1.196511 0.070 Uiso 1 1 calc R U . . .
C13 C 0.5513(4) 0.8238(4) 1.1161(3) 0.0612(7) Uani 1 1 d . . . . .
H13 H 0.676934 0.821213 1.139592 0.073 Uiso 1 1 calc R U . . .
C12 C 0.4992(4) 0.9418(3) 1.1847(3) 0.0625(7) Uani 1 1 d . . . . .
H12 H 0.589501 1.018260 1.255283 0.075 Uiso 1 1 calc R U . . .

loop_
_atom_site_aniso_label
_atom_site_aniso_U_11
_atom_site_aniso_U_22
_atom_site_aniso_U_33
_atom_site_aniso_U_23
_atom_site_aniso_U_13
_atom_site_aniso_U_12
O1 0.0582(9) 0.0300(7) 0.0393(7) 0.0079(5) 0.0073(6) 0.0170(6)
O2 0.0811(11) 0.0273(7) 0.0361(7) 0.0035(6) 0.0068(7) 0.0149(7)
N1 0.0498(9) 0.0276(8) 0.0340(8) 0.0068(6) 0.0027(7) 0.0123(7)
N2 0.0629(11) 0.0266(8) 0.0367(9) 0.0073(7) 0.0082(8) 0.0122(8)
F1 0.0818(12) 0.0613(10) 0.0850(12) -0.0028(9) 0.0090(9) 0.0355(9)
C4 0.0364(9) 0.0278(8) 0.0342(9) 0.0043(7) 0.0077(7) 0.0113(7)
C5 0.0380(9) 0.0289(9) 0.0351(9) 0.0052(7) 0.0073(7) 0.0111(7)
C6 0.0448(10) 0.0320(9) 0.0454(11) 0.0119(8) 0.0096(8) 0.0089(8)
C3 0.0405(9) 0.0357(9) 0.0345(9) 0.0036(7) 0.0071(7) 0.0110(8)
C8 0.0435(10) 0.0306(9) 0.0305(8) 0.0088(7) 0.0106(7) 0.0117(7)
C7 0.0413(9) 0.0281(8) 0.0348(9) 0.0054(7) 0.0028(7) 0.0137(7)
C9 0.0482(10) 0.0315(9) 0.0288(8) 0.0092(7) 0.0060(7) 0.0100(8)
C10 0.0576(12) 0.0320(9) 0.0416(10) 0.0079(8) 0.0092(9) 0.0120(9)
C1 0.0483(11) 0.0282(9) 0.0552(12) 0.0056(8) 0.0107(9) 0.0036(8)
C2 0.0436(10) 0.0367(10) 0.0436(11) -0.0036(8) 0.0062(8) 0.0053(8)
C14 0.0533(12) 0.0557(13) 0.0382(10) 0.0127(9) 0.0063(9) 0.0198(10)
C11 0.0852(18) 0.0329(11) 0.0458(12) 0.0002(9) 0.0094(12) 0.0066(11)
C13 0.0524(13) 0.0759(18) 0.0461(12) 0.0185(12) -0.0020(10) 0.0096(12)
C12 0.0733(17) 0.0498(13) 0.0425(12) 0.0065(10) -0.0015(11) -0.0060(12)

loop_
_atom_type_symbol
_atom_type_description
_atom_type_scat_dispersion_real
_atom_type_scat_dispersion_imag
_atom_type_scat_source
C C 0.0033 0.0016 'International Tables Vol C Tables 4.2.6.8 and 6.1.1.4'
H H 0.0000 0.0000 'International Tables Vol C Tables 4.2.6.8 and 6.1.1.4'
F F 0.0171 0.0103 'International Tables Vol C Tables 4.2.6.8 and 6.1.1.4'
N N 0.0061 0.0033 'International Tables Vol C Tables 4.2.6.8 and 6.1.1.4'
O O 0.0106 0.0060 'International Tables Vol C Tables 4.2.6.8 and 6.1.1.4'

loop_
_geom_angle_atom_site_label_1
_geom_angle_atom_site_label_2
_geom_angle_atom_site_label_3
_geom_angle
_geom_angle_site_symmetry_1
_geom_angle_site_symmetry_3
_geom_angle_publ_flag
C8 N1 C5 125.72(16) . . ?
C3 C4 C5 118.94(17) . . ?
C3 C4 C7 119.23(16) . . ?
C5 C4 C7 121.73(16) . . ?
C6 C5 C4 119.44(18) . . ?
C6 C5 N1 121.21(17) . . ?
C4 C5 N1 119.34(16) . . ?
C1 C6 C5 120.32(19) . . ?
C2 C3 C4 121.36(19) . . ?
O1 C8 N1 124.29(18) . . ?
O1 C8 C9 120.51(17) . . ?
N1 C8 C9 115.16(16) . . ?
O2 C7 N2 122.29(17) . . ?
O2 C7 C4 120.92(17) . . ?
N2 C7 C4 116.77(16) . . ?
C14 C9 C10 116.9(2) . . ?
C14 C9 C8 118.30(18) . . ?
C10 C9 C8 124.80(19) . . ?
F1 C10 C11 117.4(2) . . ?
F1 C10 C9 119.9(2) . . ?
C11 C10 C9 122.7(2) . . ?
C2 C1 C6 120.72(19) . . ?
C1 C2 C3 119.18(19) . . ?
C9 C14 C13 121.3(2) . . ?
C12 C11 C10 118.9(2) . . ?
C12 C13 C14 119.9(2) . . ?
C11 C12 C13 120.2(2) . . ?

loop_
_geom_bond_atom_site_label_1
_geom_bond_atom_site_label_2
_geom_bond_distance
_geom_bond_site_symmetry_2
_geom_bond_publ_flag
O1 C8 1.222(2) . ?
O2 C7 1.241(2) . ?
N1 C8 1.357(2) . ?
N1 C5 1.409(2) . ?
N2 C7 1.324(3) . ?
F1 C10 1.337(3) . ?
C4 C3 1.393(3) . ?
C4 C5 1.401(3) . ?
C4 C7 1.499(2) . ?
C5 C6 1.392(3) . ?
C6 C1 1.382(3) . ?
C3 C2 1.380(3) . ?
C8 C9 1.496(3) . ?
C9 C14 1.385(3) . ?
C9 C10 1.386(3) . ?
C10 C11 1.378(3) . ?
C1 C2 1.381(3) . ?
C14 C13 1.385(4) . ?
C11 C12 1.373(4) . ?
C13 C12 1.378(4) . ?
